data_4021084
loop_
_publ_author_name
'Gary A. Molander'
'Jason P. Burke'
'Patrick J. Carroll'

_publ_section_title
;
 Synthesis and Application of Chiral Cyclopropane-Based Ligands
 in Palladium-Catalyzed Allylic Alkylation
;
_journal_name_full 'Journal of Organic Chemistry'
_journal_page_first 8062
_journal_page_last 8069
_journal_paper_doi 10.1021/jo048782s
_journal_volume 69
_journal_year 2004
_chemical_formula_sum 'C31 H39 Cl2 P Pd S'
_chemical_formula_weight 651.95
_space_group_IT_number 14
_symmetry_cell_setting monoclinic
_symmetry_space_group_name_Hall '-P 2ybc'
_symmetry_space_group_name_H-M 'P 1 21/c 1'
_cell_angle_alpha 90.00
_cell_angle_beta 101.606(4)
_cell_angle_gamma 90.00
_cell_formula_units_Z 4
_cell_length_a 17.030(3)
_cell_length_b 11.623(2)
_cell_length_c 15.988(3)
_cell_measurement_temperature 143(1)
_cell_volume 3099.7(10)
_diffrn_ambient_temperature 143(2)
_exptl_crystal_density_diffrn 1.397
_refine_ls_R_factor_obs 0.0543
_refine_ls_wR_factor_obs 0.1362
_cod_original_sg_symbol_H-M 'P 21/c'
_cod_database_code 4021084

loop_
_symmetry_equiv_pos_as_xyz
'x, y, z'
'-x, y+1/2, -z+1/2'
'-x, -y, -z'
'x, -y-1/2, z-1/2'

loop_
_atom_site_aniso_label
_atom_site_aniso_U_11
_atom_site_aniso_U_22
_atom_site_aniso_U_33
_atom_site_aniso_U_23
_atom_site_aniso_U_13
_atom_site_aniso_U_12
Pd 0.0162(2) 0.0277(2) 0.0129(2) -0.00007(13) 0.00445(12) 0.00130(12)
Cl1 0.0287(5) 0.0413(7) 0.0223(5) 0.0083(5) 0.0063(4) 0.0086(5)
Cl2 0.0228(5) 0.0584(8) 0.0175(5) 0.0051(5) 0.0090(4) 0.0033(5)
S1 0.0174(5) 0.0333(6) 0.0184(5) 0.0008(4) 0.0055(4) 0.0024(4)
P1 0.0152(5) 0.0276(6) 0.0149(5) -0.0005(4) 0.0053(4) 0.0028(4)
C1 0.020(2) 0.036(3) 0.024(2) 0.005(2) 0.008(2) 0.002(2)
C2 0.032(2) 0.025(2) 0.034(2) 0.001(2) 0.010(2) 0.000(2)
C3 0.025(2) 0.031(2) 0.021(2) 0.006(2) 0.010(2) 0.003(2)
C4 0.024(2) 0.041(3) 0.018(2) 0.008(2) 0.005(2) 0.003(2)
C5 0.017(2) 0.040(3) 0.018(2) 0.003(2) 0.007(2) 0.003(2)
C6 0.022(2) 0.044(3) 0.016(2) 0.002(2) 0.004(2) 0.007(2)
C7 0.018(2) 0.040(3) 0.027(2) -0.003(2) 0.007(2) 0.004(2)
C8 0.019(2) 0.051(3) 0.025(2) -0.006(2) 0.007(2) -0.003(2)
C9 0.028(2) 0.041(3) 0.024(2) -0.007(2) 0.008(2) -0.004(2)
C10 0.022(2) 0.040(3) 0.016(2) 0.001(2) 0.007(2) 0.003(2)
C11 0.023(2) 0.038(3) 0.029(2) 0.003(2) 0.008(2) 0.004(2)
C12 0.029(2) 0.041(3) 0.038(3) -0.011(2) 0.009(2) 0.004(2)
C13 0.030(2) 0.044(3) 0.042(3) 0.001(2) 0.010(2) 0.007(2)
C14 0.027(2) 0.052(3) 0.053(3) -0.017(3) 0.018(2) -0.005(2)
C15 0.036(7) 0.059(11) 0.058(8) -0.009(9) 0.013(6) -0.024(9)
C16 0.051(10) 0.097(14) 0.067(11) 0.010(10) 0.036(10) -0.005(10)
C15' 0.027(6) 0.053(11) 0.091(12) -0.003(10) -0.010(7) -0.024(9)
C16' 0.030(7) 0.115(18) 0.129(20) 0.055(16) 0.015(13) -0.018(11)
C17 0.024(2) 0.033(3) 0.025(2) -0.003(2) 0.005(2) 0.003(2)
C18 0.036(3) 0.042(3) 0.038(3) 0.001(2) 0.011(2) 0.004(2)
C19 0.035(3) 0.049(3) 0.026(2) -0.008(2) 0.007(2) 0.000(2)
C20 0.018(2) 0.033(2) 0.020(2) -0.004(2) 0.002(2) 0.003(2)
C21 0.030(2) 0.038(3) 0.022(2) -0.004(2) 0.009(2) 0.003(2)
C22 0.036(2) 0.048(3) 0.020(2) -0.005(2) 0.001(2) 0.011(2)
C23 0.025(2) 0.041(3) 0.038(3) -0.012(2) 0.004(2) 0.007(2)
C24 0.029(2) 0.034(3) 0.041(3) -0.001(2) 0.007(2) 0.006(2)
C25 0.025(2) 0.030(2) 0.027(2) -0.001(2) 0.004(2) 0.004(2)
C26 0.019(2) 0.034(3) 0.018(2) 0.001(2) 0.004(2) -0.002(2)
C27 0.024(2) 0.031(3) 0.030(2) -0.004(2) 0.003(2) -0.001(2)
C28 0.023(2) 0.037(3) 0.046(3) -0.003(2) 0.009(2) 0.002(2)
C29 0.020(2) 0.040(3) 0.036(3) 0.008(2) 0.000(2) -0.001(2)
C30 0.029(2) 0.041(3) 0.032(2) -0.003(2) 0.004(2) -0.002(2)
C31 0.024(2) 0.036(3) 0.030(2) -0.002(2) 0.008(2) 0.003(2)

loop_
_atom_site_label
_atom_site_type_symbol
_atom_site_fract_x
_atom_site_fract_y
_atom_site_fract_z
_atom_site_U_iso_or_equiv
_atom_site_thermal_displace_type
_atom_site_occupancy
_atom_site_calc_flag
_atom_site_refinement_flags
_atom_site_disorder_group
Pd Pd 0.15602(2) 0.25239(3) 0.03318(2) 0.01873(12) Uani 1 d . .
Cl1 Cl 0.06051(7) 0.34422(11) -0.06655(7) 0.0306(3) Uani 1 d . .
Cl2 Cl 0.24851(6) 0.26998(11) -0.05725(7) 0.0322(3) Uani 1 d . .
S1 S 0.24600(6) 0.13816(10) 0.12153(6) 0.0227(2) Uani 1 d . .
P1 P 0.07104(6) 0.26033(9) 0.12399(7) 0.0189(2) Uani 1 d . .
C1 C 0.0756(2) 0.1450(4) 0.1999(3) 0.0259(9) Uani 1 d . .
H1 H 0.0348(2) 0.1486(4) 0.2351(3) 0.034 Uiso 1 calc R .
C2 C 0.0976(3) 0.0244(4) 0.1773(3) 0.0301(10) Uani 1 d . .
H2A H 0.0692(3) -0.0393(4) 0.1968(3) 0.040 Uiso 1 calc R .
H2B H 0.1124(3) 0.0127(4) 0.1224(3) 0.040 Uiso 1 calc R .
C3 C 0.1539(2) 0.0937(4) 0.2438(3) 0.0252(9) Uani 1 d . .
H3 H 0.1537(2) 0.0689(4) 0.3023(3) 0.034 Uiso 1 calc R .
C4 C 0.2346(3) 0.1375(4) 0.2325(3) 0.0274(10) Uani 1 d . .
H4A H 0.2762(3) 0.0896(4) 0.2656(3) 0.036 Uiso 1 calc R .
H4B H 0.2421(3) 0.2152(4) 0.2549(3) 0.036 Uiso 1 calc R .
C5 C 0.3479(2) 0.1869(4) 0.1321(3) 0.0246(9) Uani 1 d . .
C6 C 0.4022(3) 0.1038(4) 0.1127(3) 0.0273(10) Uani 1 d . .
C7 C 0.4810(2) 0.1407(4) 0.1158(3) 0.0278(10) Uani 1 d . .
H7 H 0.5183(2) 0.0878(4) 0.1040(3) 0.037 Uiso 1 calc R .
C8 C 0.5057(3) 0.2528(4) 0.1356(3) 0.0315(11) Uani 1 d . .
C9 C 0.4508(3) 0.3306(5) 0.1570(3) 0.0306(10) Uani 1 d . .
H9 H 0.4677(3) 0.4047(5) 0.1734(3) 0.041 Uiso 1 calc R .
C10 C 0.3711(2) 0.3002(4) 0.1544(3) 0.0252(9) Uani 1 d . .
C11 C 0.3766(3) -0.0165(4) 0.0831(3) 0.0297(10) Uani 1 d . .
H11 H 0.3354(3) -0.0411(4) 0.1141(3) 0.040 Uiso 1 calc R .
C12 C 0.3383(3) -0.0151(5) -0.0123(3) 0.0358(11) Uani 1 d . .
H12A H 0.3181(19) -0.0903(9) -0.0297(6) 0.054 Uiso 1 calc R .
H12B H 0.3777(6) 0.0067(29) -0.0446(4) 0.054 Uiso 1 calc R .
H12C H 0.2950(14) 0.0394(22) -0.0224(5) 0.054 Uiso 1 calc R .
C13 C 0.4440(3) -0.1056(5) 0.1000(3) 0.0383(12) Uani 1 d . .
H13A H 0.4218(4) -0.1813(5) 0.0886(22) 0.057 Uiso 1 calc R .
H13B H 0.4714(14) -0.1008(21) 0.1585(7) 0.057 Uiso 1 calc R .
H13C H 0.4811(12) -0.0907(19) 0.0634(16) 0.057 Uiso 1 calc R .
C14 C 0.5911(3) 0.2895(5) 0.1325(4) 0.0423(13) Uani 1 d D .
H14 H 0.6166(3) 0.2215(5) 0.1134(4) 0.056 Uiso 0.50 calc PR 1
H14' H 0.6096(3) 0.2406(5) 0.0903(4) 0.056 Uiso 0.50 calc PR 2
C15 C 0.6427(12) 0.3219(14) 0.2191(10) 0.050(4) Uani 0.50 d PDU 1
H15A H 0.6401(12) 0.2616(14) 0.2595(10) 0.075 Uiso 0.50 calc PR 1
H15B H 0.6232(12) 0.3923(14) 0.2389(10) 0.075 Uiso 0.50 calc PR 1
H15C H 0.6973(12) 0.3321(14) 0.2133(10) 0.075 Uiso 0.50 calc PR 1
C16 C 0.5917(16) 0.3784(19) 0.0660(10) 0.068(6) Uani 0.50 d PDU 1
H16A H 0.6461(16) 0.3999(19) 0.0654(10) 0.103 Uiso 0.50 calc PR 1
H16B H 0.5625(16) 0.4448(19) 0.0783(10) 0.103 Uiso 0.50 calc PR 1
H16C H 0.5670(16) 0.3480(19) 0.0111(10) 0.103 Uiso 0.50 calc PR 1
C15' C 0.6447(12) 0.2689(13) 0.2156(12) 0.060(5) Uani 0.50 d PDU 2
H15D H 0.6982(12) 0.2924(13) 0.2128(12) 0.090 Uiso 0.50 calc PR 2
H15E H 0.6445(12) 0.1885(13) 0.2292(12) 0.090 Uiso 0.50 calc PR 2
H15F H 0.6264(12) 0.3125(13) 0.2590(12) 0.090 Uiso 0.50 calc PR 2
C16' C 0.5963(14) 0.4153(18) 0.1038(15) 0.091(8) Uani 0.50 d PDU 2
H16D H 0.5609(14) 0.4264(18) 0.0496(15) 0.137 Uiso 0.50 calc PR 2
H16E H 0.6503(14) 0.4322(18) 0.0986(15) 0.137 Uiso 0.50 calc PR 2
H16F H 0.5810(14) 0.4657(18) 0.1453(15) 0.137 Uiso 0.50 calc PR 2
C17 C 0.3145(3) 0.3931(4) 0.1747(3) 0.0273(10) Uani 1 d . .
H17 H 0.2603(3) 0.3607(4) 0.1644(3) 0.036 Uiso 1 calc R .
C18 C 0.3134(3) 0.4967(5) 0.1166(3) 0.0383(12) Uani 1 d . .
H18A H 0.3651(7) 0.5330(18) 0.1281(16) 0.057 Uiso 1 calc R .
H18B H 0.2736(15) 0.5505(14) 0.1269(16) 0.057 Uiso 1 calc R .
H18C H 0.3008(21) 0.4722(6) 0.0581(3) 0.057 Uiso 1 calc R .
C19 C 0.3367(3) 0.4291(5) 0.2697(3) 0.0365(11) Uani 1 d . .
H19A H 0.3407(20) 0.3618(5) 0.3051(3) 0.055 Uiso 1 calc R .
H19B H 0.2960(11) 0.4791(24) 0.2828(6) 0.055 Uiso 1 calc R .
H19C H 0.3872(10) 0.4687(26) 0.2801(6) 0.055 Uiso 1 calc R .
C20 C 0.0956(2) 0.3899(4) 0.1884(3) 0.0237(9) Uani 1 d . .
C21 C 0.1092(3) 0.3846(4) 0.2771(3) 0.0299(10) Uani 1 d . .
H21 H 0.1041(3) 0.3153(4) 0.3045(3) 0.040 Uiso 1 calc R .
C22 C 0.1306(3) 0.4847(5) 0.3244(3) 0.0352(11) Uani 1 d . .
H22 H 0.1409(3) 0.4815(5) 0.3837(3) 0.047 Uiso 1 calc R .
C23 C 0.1367(3) 0.5880(5) 0.2840(3) 0.0348(11) Uani 1 d . .
H23 H 0.1506(3) 0.6545(5) 0.3160(3) 0.046 Uiso 1 calc R .
C24 C 0.1220(3) 0.5928(4) 0.1955(3) 0.0346(11) Uani 1 d . .
H24 H 0.1257(3) 0.6628(4) 0.1683(3) 0.046 Uiso 1 calc R .
C25 C 0.1021(3) 0.4953(4) 0.1480(3) 0.0276(10) Uani 1 d . .
H25 H 0.0930(3) 0.4991(4) 0.0887(3) 0.037 Uiso 1 calc R .
C26 C -0.0356(2) 0.2679(4) 0.0766(3) 0.0235(9) Uani 1 d . .
C27 C -0.0822(3) 0.3597(4) 0.0932(3) 0.0286(10) Uani 1 d . .
H27 H -0.0589(3) 0.4195(4) 0.1282(3) 0.038 Uiso 1 calc R .
C28 C -0.1639(3) 0.3625(4) 0.0575(3) 0.0352(11) Uani 1 d . .
H28 H -0.1950(3) 0.4246(4) 0.0681(3) 0.047 Uiso 1 calc R .
C29 C -0.1984(3) 0.2737(4) 0.0067(3) 0.0327(11) Uani 1 d . .
H29 H -0.2530(3) 0.2751(4) -0.0167(3) 0.044 Uiso 1 calc R .
C30 C -0.1519(3) 0.1815(5) -0.0098(3) 0.0344(11) Uani 1 d . .
H30 H -0.1755(3) 0.1211(5) -0.0439(3) 0.046 Uiso 1 calc R .
C31 C -0.0707(3) 0.1793(4) 0.0242(3) 0.0300(10) Uani 1 d . .
H31 H -0.0396(3) 0.1182(4) 0.0119(3) 0.040 Uiso 1 calc R .

loop_
_geom_bond_atom_site_label_1
_geom_bond_atom_site_label_2
_geom_bond_distance
_geom_bond_site_symmetry_2
_geom_bond_publ_flag
Pd P1 2.2486(11) . ?
Pd S1 2.2881(11) . ?
Pd Cl1 2.2985(11) . ?
Pd Cl2 2.3514(11) . ?
S1 C5 1.800(4) . ?
S1 C4 1.822(4) . ?
P1 C1 1.799(5) . ?
P1 C26 1.824(4) . ?
P1 C20 1.824(4) . ?
C1 C3 1.499(6) . ?
C1 C2 1.513(6) . ?
C2 C3 1.513(6) . ?
C3 C4 1.511(6) . ?
C5 C10 1.400(7) . ?
C5 C6 1.414(6) . ?
C6 C7 1.400(6) . ?
C6 C11 1.512(7) . ?
C7 C8 1.387(7) . ?
C8 C9 1.391(7) . ?
C8 C14 1.526(6) . ?
C9 C10 1.395(6) . ?
C10 C17 1.526(6) . ?
C11 C13 1.529(6) . ?
C11 C12 1.534(6) . ?
C14 C15' 1.47(2) . ?
C14 C16 1.48(2) . ?
C14 C15 1.53(2) . ?
C14 C16' 1.54(2) . ?
C17 C18 1.519(7) . ?
C17 C19 1.546(6) . ?
C20 C21 1.391(6) . ?
C20 C25 1.401(6) . ?
C21 C22 1.395(7) . ?
C22 C23 1.378(7) . ?
C23 C24 1.387(7) . ?
C24 C25 1.369(7) . ?
C26 C31 1.385(6) . ?
C26 C27 1.387(6) . ?
C27 C28 1.395(6) . ?
C28 C29 1.370(7) . ?
C29 C30 1.389(7) . ?
C30 C31 1.380(6) . ?
